data_2107954
loop_
_publ_author_name
'Arakcheeva, Alla'
'Chernyshov, Dmitry'
'Spina, Massimo'
'Forr\'o, L\'aszl\'o'
'Horv\'ath, Endre'

_publ_section_title
;
 CH~3~NH~3~PbI~3~: precise structural consequences of water absorption at
 ambient conditions
;
_journal_coeditor_code DK5045
_journal_issue 5
_journal_name_full 'Acta Crystallographica Section B'
_journal_page_first 716
_journal_page_last 722
_journal_paper_doi 10.1107/S2052520616010428
_journal_volume 72
_journal_year 2016
_chemical_formula_moiety 'I3 Pb, C H6 N'
_chemical_formula_sum 'C H6 I3 N Pb'
_chemical_formula_weight 619.97
_chemical_name_systematic ' ?'
_space_group_IT_number 97
_symmetry_cell_setting tetragonal
_symmetry_space_group_name_Hall 'I 4 2'
_symmetry_space_group_name_H-M 'I 4 2 2'
_cell_angle_alpha 90
_cell_angle_beta 90
_cell_angle_gamma 90
_cell_formula_units_Z 4
_cell_length_a 8.88375(18)
_cell_length_b 8.88375(18)
_cell_length_c 12.7010(3)
_cell_measurement_reflns_used 4261
_cell_measurement_temperature 293
_cell_measurement_theta_max 31.27
_cell_measurement_theta_min 2.69
_cell_volume 1002.38(4)
_computing_cell_refinement
;
CrysAlisPro, Agilent Technologies,
Version 1.171.37.35 (release 13-08-2014 CrysAlis171 .NET)
(compiled Aug 13 2014,18:06:01)
;
_computing_data_collection
;
CrysAlisPro, Agilent Technologies,
Version 1.171.37.35 (release 13-08-2014 CrysAlis171 .NET)
(compiled Aug 13 2014,18:06:01)
;
_computing_data_reduction
;
CrysAlisPro, Agilent Technologies,
Version 1.171.37.35 (release 13-08-2014 CrysAlis171 .NET)
(compiled Aug 13 2014,18:06:01)
;
_computing_structure_refinement
;
Petricek, V., Dusek, M. & Palatinus L. (2014). Z. Kristallogr. 229(5), 345-352
;
_computing_structure_solution
;
Palatinus L. & Chapuis G. (2007). J. Appl. Cryst. 40, 786-790
;
_diffrn_ambient_temperature 293
_diffrn_measured_fraction_theta_full 0.97
_diffrn_measured_fraction_theta_max 0.83
_diffrn_measurement_device 'abstract diffractometer'
_diffrn_measurement_device_type
;
dectris-CrysAlisPro-abstract goniometer imported dectris images
;
_diffrn_radiation_monochromator synchrotron
_diffrn_radiation_source synchrotron
_diffrn_radiation_type synchrotron
_diffrn_radiation_wavelength 0.68362
_diffrn_reflns_av_R_equivalents 0.0292
_diffrn_reflns_limit_h_max 13
_diffrn_reflns_limit_h_min -13
_diffrn_reflns_limit_k_max 13
_diffrn_reflns_limit_k_min -13
_diffrn_reflns_limit_l_max 13
_diffrn_reflns_limit_l_min -13
_diffrn_reflns_number 4261
_diffrn_reflns_theta_full 23.09
_diffrn_reflns_theta_max 31.27
_diffrn_reflns_theta_min 2.69
_exptl_absorpt_coefficient_mu 23.284
_exptl_absorpt_correction_T_max 1.00000
_exptl_absorpt_correction_T_min 0.58149
_exptl_absorpt_correction_type empirical
_exptl_absorpt_process_details
;
CrysAlisPro, Agilent Technologies,
Version 1.171.37.35 (release 13-08-2014 CrysAlis171 .NET)
(compiled Aug 13 2014,18:06:01)
Empirical absorption correction using spherical harmonics,
 implemented in SCALE3 ABSPACK scaling algorithm.
;
_exptl_crystal_colour 'dark grey'
_exptl_crystal_density_diffrn 4.1082
_exptl_crystal_description irregular
_exptl_crystal_F_000 1040
_exptl_crystal_size_max 0.0025
_exptl_crystal_size_mid 0.0020
_exptl_crystal_size_min 0.0015
_refine_diff_density_max 0.40
_refine_diff_density_min -0.36
_refine_ls_abs_structure_details '  305 of Friedel pairs used in the refinement'
_refine_ls_abs_structure_Flack 0.25(13)
_refine_ls_extinction_coef 394E1(9)
_refine_ls_extinction_method 'B-C type 1 Gaussian isotropic (Becker & Coppens, 1974)'
_refine_ls_goodness_of_fit_ref 1.19
_refine_ls_hydrogen_treatment constr
_refine_ls_number_constraints 31
_refine_ls_number_parameters 67
_refine_ls_number_reflns 773
_refine_ls_number_restraints 1
_refine_ls_R_factor_all 0.0129
_refine_ls_R_factor_gt 0.0118
_refine_ls_shift/su_max 0.0451
_refine_ls_shift/su_mean 0.0050
_refine_ls_structure_factor_coef F
_refine_ls_weighting_details w=1/(\s^2^(F)+0.0001F^2^)
_refine_ls_weighting_scheme sigma
_refine_ls_wR_factor_gt 0.0149
_refine_ls_wR_factor_ref 0.0153
_reflns_number_gt 721
_reflns_number_total 773
_reflns_threshold_expression I>3\s(I)
_cod_data_source_file dk5045sup1.cif
_cod_data_source_block I
_cod_depositor_comments 'Adding full bibliography for 2107954--2107955.cif.'
_cod_original_cell_volume 1002.38(5)
_cod_database_code 2107954

loop_
_space_group_symop_id
_space_group_symop_operation_xyz
1 x,y,z
2 -x,-y,z
3 -y,x,z
4 y,-x,z
5 -x,y,-z
6 x,-y,-z
7 y,x,-z
8 -y,-x,-z
9 x+1/2,y+1/2,z+1/2
10 -x+1/2,-y+1/2,z+1/2
11 -y+1/2,x+1/2,z+1/2
12 y+1/2,-x+1/2,z+1/2
13 -x+1/2,y+1/2,-z+1/2
14 x+1/2,-y+1/2,-z+1/2
15 y+1/2,x+1/2,-z+1/2
16 -y+1/2,-x+1/2,-z+1/2

loop_
_atom_site_type_symbol
_atom_site_label
_atom_site_fract_x
_atom_site_fract_y
_atom_site_fract_z
_atom_site_U_iso_or_equiv
_atom_site_adp_type
_atom_site_calc_flag
_atom_site_occupancy
Pb Pb1 1 1 0.74980(5) 0.0374(3) Uani d 1
I I1_1 1 1 0.5 0.0764(7) Uani d 1
I I1_2 1 1 1 0.1027(12) Uani d 1
I I2 0.28604(17) 0.78604(17) 0.75 0.0873(4) Uani d 1
C C 1.0436(15) 0.4947(16) 0.5240(14) 0.066(6) Uiso d 0.25
N N 0.934(3) 0.574(3) 0.4677(11) 0.086(3) Uiso d 0.25
H H1n 0.850381 0.603186 0.516058 0.1031 Uiso d 0.25
H H2n 0.894125 0.509388 0.4098 0.1031 Uiso d 0.25
H H3n 0.980379 0.667029 0.43688 0.1031 Uiso d 0.25
H H1c 1.030773 0.384359 0.511218 0.0791 Uiso d 0.25
H H2c 1.032076 0.51604 0.600924 0.0791 Uiso d 0.25
H H3c 1.14599 0.526734 0.500292 0.0791 Uiso d 0.25

loop_
_atom_site_aniso_label
_atom_site_aniso_U_11
_atom_site_aniso_U_22
_atom_site_aniso_U_33
_atom_site_aniso_U_12
_atom_site_aniso_U_13
_atom_site_aniso_U_23
_atom_site_aniso_type_symbol
Pb1 0.0369(3) 0.0369(3) 0.0385(6) 0 0 0 Pb
I1_1 0.0951(12) 0.0951(12) 0.0389(15) 0 0 0 I
I1_2 0.142(2) 0.142(2) 0.0233(13) 0 0 0 I
I2 0.0711(5) 0.0711(5) 0.1198(10) 0.0413(4) -0.0037(5) 0.0037(5) I

loop_
_atom_type_symbol
_atom_type_scat_dispersion_real
_atom_type_scat_dispersion_imag
_atom_type_scat_source
C 0.0031 0.0016 'International Tables Vol C tables 4.2.6.8 and 6.1.1.1'
H 0.0000 0.0000 'International Tables Vol C tables 4.2.6.8 and 6.1.1.1'
I -0.4991 1.7187 'International Tables Vol C tables 4.2.6.8 and 6.1.1.1'
N 0.0060 0.0031 'International Tables Vol C tables 4.2.6.8 and 6.1.1.1'
Pb -2.7699 9.6029 'International Tables Vol C tables 4.2.6.8 and 6.1.1.1'

loop_
_geom_angle_atom_site_label_1
_geom_angle_atom_site_label_2
_geom_angle_atom_site_label_3
_geom_angle_site_symmetry_1
_geom_angle_site_symmetry_3
_geom_angle
I1_1 Pb1 I1_2 . . 180.0(5)
I1_1 Pb1 I2 . 1_655 90.045(12)
I1_1 Pb1 I2 . 2_675 90.045(12)
I1_1 Pb1 I2 . 3_765 90.045(12)
I1_1 Pb1 I2 . 4_565 90.045(12)
I1_2 Pb1 I2 . 1_655 89.955(12)
I1_2 Pb1 I2 . 2_675 89.955(12)
I1_2 Pb1 I2 . 3_765 89.955(12)
I1_2 Pb1 I2 . 4_565 89.955(12)
I2 Pb1 I2 1_655 2_675 179.91(2)
I2 Pb1 I2 1_655 3_765 90.00(4)
I2 Pb1 I2 1_655 4_565 90.00(4)
I2 Pb1 I2 2_675 3_765 90.00(4)
I2 Pb1 I2 2_675 4_565 90.00(4)
I2 Pb1 I2 3_765 4_565 179.91(2)
Pb1 I1_1 Pb1 . 5_756 180.0(5)
Pb1 I1_2 Pb1 . 5_757 180.0(5)
Pb1 I2 Pb1 1_455 13_646 163.59(5)

loop_
_geom_bond_atom_site_label_1
_geom_bond_atom_site_label_2
_geom_bond_site_symmetry_2
_geom_bond_distance
Pb1 I1_1 . 3.1727(7)
Pb1 I1_2 . 3.1777(7)
Pb1 I2 1_655 3.1733(15)
Pb1 I2 2_675 3.1733(15)
Pb1 I2 3_765 3.1733(15)
Pb1 I2 4_565 3.1733(15)
C N . 1.40(3)

loop_
_geom_hbond_atom_site_label_D
_geom_hbond_atom_site_label_H
_geom_hbond_atom_site_label_A
_geom_hbond_site_symmetry_A
_geom_hbond_distance_DH
_geom_hbond_distance_HA
_geom_hbond_distance_DA
_geom_hbond_angle_DHA
N H1n I2 4_565 1.00 3.18 4.017(17) 141.93
N H2n I2 9_544 1.00 3.00 3.99(2) 173.69
N H3n I1_1 . 1.00 3.07 3.85(3) 135.68
N H3n I2 10_664 1.00 3.18 3.92(2) 131.83
